data_7218035
loop_
_publ_author_name
'Li, Wei'
'Xie, Jian-Hua'
'Yuan, Ming-Lei'
'Zhou, Qi-Lin'

_publ_section_title
;
 Ruthenium complexes of tetradentate bipyridine ligands: highly efficient
 catalysts for the hydrogenation of carboxylic esters and lactones
;
_journal_issue 9
_journal_name_full 'Green Chemistry'
_journal_page_first 4081
_journal_paper_doi 10.1039/C4GC00835A
_journal_volume 16
_journal_year 2014
_chemical_formula_moiety 'C28 H30 Cl2 N3 P Ru'
_chemical_formula_sum 'C28 H30 Cl2 N3 P Ru'
_chemical_formula_weight 611.49
_chemical_name_systematic
; 
 ? 
;
_space_group_crystal_system orthorhombic
_space_group_IT_number 61
_space_group_name_Hall '-P 2ac 2ab'
_space_group_name_H-M_alt 'P b c a'
_symmetry_space_group_name_Hall '-P 2ac 2ab'
_symmetry_space_group_name_H-M 'P b c a'
_atom_sites_solution_hydrogens geom
_atom_sites_solution_primary direct
_atom_sites_solution_secondary difmap
_audit_creation_method SHELXL-2013
_cell_angle_alpha 90
_cell_angle_beta 90
_cell_angle_gamma 90
_cell_formula_units_Z 8
_cell_length_a 11.8935(5)
_cell_length_b 13.1976(6)
_cell_length_c 33.9681(16)
_cell_measurement_reflns_used 11516
_cell_measurement_temperature 293(2)
_cell_measurement_theta_max 30.00
_cell_measurement_theta_min 1.70
_cell_volume 5331.8(4)
_computing_cell_refinement 'CrystalClear-SM Expert 2.0 r15'
_computing_data_collection 'CrystalClear-SM Expert 2.0 r15 (Rigaku, 2011)'
_computing_data_reduction 'CrystalClear-SM Expert 2.0 r15'
_computing_molecular_graphics 'CrystalStructure 4.0'
_computing_publication_material 'CrystalStructure 4.0 (Rigaku, 2009)'
_computing_structure_refinement 'SHELXL-2013 (Sheldrick, 2013)'
_computing_structure_solution 'SHELXS97 (Sheldrick, 1997)'
_diffrn_ambient_temperature 293(2)
_diffrn_detector_area_resol_mean 7.314
_diffrn_measured_fraction_theta_full 0.994
_diffrn_measured_fraction_theta_max 0.989
_diffrn_measurement_device_type 'Rigaku Saturn70 CCD'
_diffrn_measurement_method \w
_diffrn_radiation_type MoK\a
_diffrn_radiation_wavelength 0.71075
_diffrn_reflns_av_R_equivalents 0.0397
_diffrn_reflns_av_unetI/netI 0.0298
_diffrn_reflns_Laue_measured_fraction_full 0.994
_diffrn_reflns_Laue_measured_fraction_max 0.989
_diffrn_reflns_limit_h_max 16
_diffrn_reflns_limit_h_min -16
_diffrn_reflns_limit_k_max 17
_diffrn_reflns_limit_k_min -18
_diffrn_reflns_limit_l_max 46
_diffrn_reflns_limit_l_min -47
_diffrn_reflns_number 42309
_diffrn_reflns_point_group_measured_fraction_full 0.994
_diffrn_reflns_point_group_measured_fraction_max 0.989
_diffrn_reflns_theta_full 25.242
_diffrn_reflns_theta_max 29.499
_diffrn_reflns_theta_min 2.090
_exptl_absorpt_coefficient_mu 0.871
_exptl_absorpt_correction_T_max 0.840
_exptl_absorpt_correction_T_min 0.691
_exptl_absorpt_correction_type multi-scan
_exptl_absorpt_process_details 'Jacobson, R. (1998) Private communication'
_exptl_crystal_colour black
_exptl_crystal_density_diffrn 1.524
_exptl_crystal_density_method 'not measured'
_exptl_crystal_description plate
_exptl_crystal_F_000 2496
_exptl_crystal_size_max 0.420
_exptl_crystal_size_mid 0.320
_exptl_crystal_size_min 0.120
_refine_diff_density_max 0.954
_refine_diff_density_min -1.009
_refine_diff_density_rms 0.096
_refine_ls_extinction_coef 0.0042(2)
_refine_ls_extinction_expression Fc^*^=kFc[1+0.001xFc^2^\l^3^/sin(2\q)]^-1/4^
_refine_ls_extinction_method SHELXL
_refine_ls_goodness_of_fit_ref 1.293
_refine_ls_hydrogen_treatment constr
_refine_ls_matrix_type full
_refine_ls_number_parameters 361
_refine_ls_number_reflns 7351
_refine_ls_number_restraints 49
_refine_ls_restrained_S_all 1.308
_refine_ls_R_factor_all 0.0705
_refine_ls_R_factor_gt 0.0659
_refine_ls_shift/su_max 0.001
_refine_ls_shift/su_mean 0.000
_refine_ls_structure_factor_coef Fsqd
_refine_ls_weighting_details 'w=1/[\s^2^(Fo^2^)+(0.0181P)^2^+17.7928P] where P=(Fo^2^+2Fc^2^)/3'
_refine_ls_weighting_scheme calc
_refine_ls_wR_factor_gt 0.1255
_refine_ls_wR_factor_ref 0.1273
_reflns_Friedel_coverage 0.000
_reflns_number_gt 6943
_reflns_number_total 7351
_reflns_threshold_expression 'I > 2\s(I)'
_cod_duplicate_entry 7216644
_cod_data_source_file c4gc00835a2.cif
_cod_data_source_block shelxl
_cod_database_code 7218035
_shelx_space_group_comment
; 
The symmetry employed for this shelxl refinement is uniquely defined 
by the following loop, which should always be used as a source of 
symmetry information in preference to the above space-group names. 
They are only intended as comments. 
;
_shelx_estimated_absorpt_t_min 0.711
_shelx_estimated_absorpt_t_max 0.903
_shelxl_version_number 2013-3

loop_
_space_group_symop_operation_xyz
'x, y, z'
'-x+1/2, y+1/2, z'
'x, -y+1/2, z+1/2'
'-x+1/2, -y, z+1/2'
'-x, -y, -z'
'x-1/2, -y-1/2, -z'
'-x, y-1/2, -z-1/2'
'x-1/2, y, -z-1/2'

loop_
_atom_site_label
_atom_site_type_symbol
_atom_site_fract_x
_atom_site_fract_y
_atom_site_fract_z
_atom_site_U_iso_or_equiv
_atom_site_adp_type
_atom_site_occupancy
_atom_site_site_symmetry_order
_atom_site_calc_flag
_atom_site_refinement_flags_posn
_atom_site_refinement_flags_adp
_atom_site_refinement_flags_occupancy
_atom_site_disorder_assembly
_atom_site_disorder_group
Ru1 Ru 0.51438(3) 0.40383(2) 0.14060(2) 0.02670(11) Uani 1 1 d . . . . .
Cl1 Cl 0.38728(11) 0.52654(10) 0.16924(4) 0.0475(3) Uani 1 1 d . . . . .
Cl2 Cl 0.65032(11) 0.27946(9) 0.11991(4) 0.0467(3) Uani 1 1 d . . . . .
P1 P 0.37096(9) 0.32264(8) 0.10902(3) 0.0317(2) Uani 1 1 d . . . . .
N1 N 0.4827(3) 0.3055(3) 0.18368(10) 0.0333(7) Uani 1 1 d . . . . .
N3 N 0.6023(3) 0.5278(3) 0.10642(10) 0.0353(8) Uani 1 1 d D . . . .
C1 C 0.3608(4) 0.2095(4) 0.14105(15) 0.0448(11) Uani 1 1 d . . . . .
H1A H 0.2824 0.1907 0.1439 0.054 Uiso 1 1 calc R U . . .
H1B H 0.3997 0.1535 0.1286 0.054 Uiso 1 1 calc R U . . .
C2 C 0.4099(4) 0.2273(3) 0.18062(14) 0.0397(10) Uani 1 1 d . . . . .
C3 C 0.3935(6) 0.1623(4) 0.21260(17) 0.0596(15) Uani 1 1 d . . . . .
H3 H 0.3410 0.1102 0.2111 0.072 Uiso 1 1 calc R U . . .
C4 C 0.4561(6) 0.1762(5) 0.24662(17) 0.0704(19) Uani 1 1 d . . . . .
H4 H 0.4442 0.1344 0.2683 0.084 Uiso 1 1 calc R U . . .
C5 C 0.5348(6) 0.2504(5) 0.24844(16) 0.0608(15) Uani 1 1 d . . . . .
H5 H 0.5797 0.2576 0.2707 0.073 Uiso 1 1 calc R U . . .
C6 C 0.5472(4) 0.3152(4) 0.21678(13) 0.0415(10) Uani 1 1 d D . . . .
C12 C 0.2291(4) 0.3763(4) 0.10996(14) 0.0440(11) Uani 1 1 d . . . . .
C13 C 0.1939(5) 0.4399(4) 0.0808(2) 0.0597(15) Uani 1 1 d . . . . .
H13 H 0.2418 0.4548 0.0599 0.072 Uiso 1 1 calc R U . . .
C14 C 0.0855(6) 0.4833(5) 0.0819(3) 0.079(2) Uani 1 1 d . . . . .
H14 H 0.0617 0.5249 0.0615 0.095 Uiso 1 1 calc R U . . .
C15 C 0.0157(6) 0.4648(7) 0.1126(3) 0.095(3) Uani 1 1 d . . . . .
H15 H -0.0548 0.4951 0.1140 0.115 Uiso 1 1 calc R U . . .
C16 C 0.0506(7) 0.4024(10) 0.1409(3) 0.124(4) Uani 1 1 d . . . . .
H16 H 0.0013 0.3866 0.1612 0.148 Uiso 1 1 calc R U . . .
C17 C 0.1565(5) 0.3602(8) 0.1412(2) 0.093(3) Uani 1 1 d . . . . .
H17 H 0.1793 0.3209 0.1625 0.111 Uiso 1 1 calc R U . . .
C18 C 0.3746(4) 0.2642(3) 0.05999(13) 0.0354(9) Uani 1 1 d . . . . .
C19 C 0.2784(4) 0.2266(4) 0.04177(15) 0.0480(12) Uani 1 1 d . . . . .
H19 H 0.2094 0.2315 0.0545 0.058 Uiso 1 1 calc R U . . .
C20 C 0.2847(5) 0.1819(5) 0.00487(17) 0.0587(15) Uani 1 1 d . . . . .
H20 H 0.2194 0.1592 -0.0073 0.070 Uiso 1 1 calc R U . . .
C21 C 0.3873(5) 0.1708(4) -0.01397(16) 0.0536(13) Uani 1 1 d . . . . .
H21 H 0.3913 0.1405 -0.0386 0.064 Uiso 1 1 calc R U . . .
C22 C 0.4828(5) 0.2052(4) 0.00427(16) 0.0521(13) Uani 1 1 d . . . . .
H22 H 0.5525 0.1963 -0.0077 0.063 Uiso 1 1 calc R U . . .
C23 C 0.4758(4) 0.2534(4) 0.04051(15) 0.0458(11) Uani 1 1 d . . . . .
H23 H 0.5408 0.2791 0.0520 0.055 Uiso 1 1 calc R U . . .
N2 N 0.6175(4) 0.4535(5) 0.1807(2) 0.0292(14) Uani 0.629(5) 1 d G . P A 1
C7 C 0.6382(6) 0.3923(4) 0.2132(2) 0.0377(12) Uani 0.629(5) 1 d DG . P A 1
C8 C 0.7280(6) 0.4137(5) 0.23803(16) 0.0440(18) Uani 0.629(5) 1 d G . P A 1
H8 H 0.7418 0.3728 0.2598 0.053 Uiso 0.629(5) 1 calc R U P A 1
C9 C 0.7971(5) 0.4963(6) 0.23037(18) 0.065(2) Uani 0.629(5) 1 d G . P A 1
H9 H 0.8572 0.5106 0.2470 0.078 Uiso 0.629(5) 1 calc R U P A 1
C10 C 0.7764(5) 0.5576(5) 0.1979(2) 0.055(3) Uani 0.629(5) 1 d G . P A 1
H10 H 0.8226 0.6128 0.1927 0.066 Uiso 0.629(5) 1 calc R U P A 1
C11 C 0.6866(4) 0.5362(4) 0.17303(13) 0.0364(16) Uani 0.629(5) 1 d DG . P A 1
C24 C 0.6503(5) 0.5922(4) 0.13706(15) 0.0390(16) Uani 0.629(5) 1 d D . P A 1
H24A H 0.5949 0.6425 0.1446 0.047 Uiso 0.629(5) 1 calc R U P A 1
H24B H 0.7146 0.6278 0.1263 0.047 Uiso 0.629(5) 1 calc R U P A 1
C25 C 0.5199(5) 0.5939(5) 0.08288(18) 0.0416(17) Uani 0.629(5) 1 d D . P A 1
H25A H 0.4578 0.6129 0.0999 0.050 Uiso 0.629(5) 1 calc R U P A 1
H25B H 0.5580 0.6556 0.0750 0.050 Uiso 0.629(5) 1 calc R U P A 1
C26 C 0.4731(7) 0.5422(7) 0.0464(2) 0.055(2) Uani 0.629(5) 1 d D . P A 1
H26A H 0.5328 0.5308 0.0279 0.083 Uiso 0.629(5) 1 calc R U P A 1
H26B H 0.4168 0.5845 0.0346 0.083 Uiso 0.629(5) 1 calc R U P A 1
H26C H 0.4402 0.4784 0.0537 0.083 Uiso 0.629(5) 1 calc R U P A 1
C27 C 0.6880(5) 0.4904(5) 0.07972(19) 0.0343(15) Uani 0.629(5) 1 d D . P A 1
H27A H 0.6522 0.4438 0.0615 0.041 Uiso 0.629(5) 1 calc R U P A 1
H27B H 0.7414 0.4513 0.0951 0.041 Uiso 0.629(5) 1 calc R U P A 1
C28 C 0.7546(8) 0.5673(9) 0.0554(3) 0.052(3) Uani 0.629(5) 1 d D . P A 1
H28A H 0.7072 0.5950 0.0353 0.077 Uiso 0.629(5) 1 calc R U P A 1
H28B H 0.8180 0.5343 0.0435 0.077 Uiso 0.629(5) 1 calc R U P A 1
H28C H 0.7805 0.6208 0.0723 0.077 Uiso 0.629(5) 1 calc R U P A 1
N2' N 0.6394(9) 0.4367(9) 0.1786(4) 0.0292(14) Uani 0.371(5) 1 d G . P A 2
C7' C 0.6274(10) 0.4003(9) 0.2168(4) 0.0377(12) Uani 0.371(5) 1 d DG . P A 2
C8' C 0.7034(12) 0.4290(9) 0.2458(3) 0.0440(18) Uani 0.371(5) 1 d G . P A 2
H8' H 0.6953 0.4047 0.2713 0.053 Uiso 0.371(5) 1 calc R U P A 2
C9' C 0.7914(10) 0.4942(12) 0.2366(3) 0.065(2) Uani 0.371(5) 1 d G . P A 2
H9' H 0.8422 0.5134 0.2560 0.078 Uiso 0.371(5) 1 calc R U P A 2
C10' C 0.8034(8) 0.5306(10) 0.1985(3) 0.055(3) Uani 0.371(5) 1 d G . P A 2
H10' H 0.8623 0.5742 0.1923 0.066 Uiso 0.371(5) 1 calc R U P A 2
C11' C 0.7274(8) 0.5019(7) 0.1694(2) 0.0364(16) Uani 0.371(5) 1 d DG . P A 2
C24' C 0.7196(7) 0.5281(8) 0.1272(3) 0.049(3) Uani 0.371(5) 1 d D . P A 2
H24C H 0.7678 0.4815 0.1130 0.058 Uiso 0.371(5) 1 calc R U P A 2
H24D H 0.7514 0.5952 0.1240 0.058 Uiso 0.371(5) 1 calc R U P A 2
C25' C 0.5619(9) 0.6322(7) 0.1102(4) 0.054(4) Uani 0.371(5) 1 d D U P A 2
H25C H 0.6188 0.6777 0.0999 0.064 Uiso 0.371(5) 1 calc R U P A 2
H25D H 0.5520 0.6476 0.1379 0.064 Uiso 0.371(5) 1 calc R U P A 2
C26' C 0.4499(12) 0.6527(13) 0.0885(5) 0.080(6) Uani 0.371(5) 1 d D . P A 2
H26D H 0.4652 0.6717 0.0618 0.120 Uiso 0.371(5) 1 calc R U P A 2
H26E H 0.4103 0.7065 0.1015 0.120 Uiso 0.371(5) 1 calc R U P A 2
H26F H 0.4047 0.5924 0.0888 0.120 Uiso 0.371(5) 1 calc R U P A 2
C27' C 0.6296(10) 0.5042(8) 0.0647(2) 0.046(3) Uani 0.371(5) 1 d D . P A 2
H27C H 0.5599 0.5026 0.0499 0.056 Uiso 0.371(5) 1 calc R U P A 2
H27D H 0.6620 0.4369 0.0636 0.056 Uiso 0.371(5) 1 calc R U P A 2
C28' C 0.7103(14) 0.5776(15) 0.0442(4) 0.055(5) Uani 0.371(5) 1 d D . P A 2
H28D H 0.6768 0.6437 0.0430 0.083 Uiso 0.371(5) 1 calc R U P A 2
H28E H 0.7254 0.5539 0.0180 0.083 Uiso 0.371(5) 1 calc R U P A 2
H28F H 0.7794 0.5811 0.0587 0.083 Uiso 0.371(5) 1 calc R U P A 2

loop_
_atom_site_aniso_label
_atom_site_aniso_U_11
_atom_site_aniso_U_22
_atom_site_aniso_U_33
_atom_site_aniso_U_23
_atom_site_aniso_U_13
_atom_site_aniso_U_12
Ru1 0.03144(17) 0.02622(16) 0.02245(15) -0.00039(12) -0.00261(12) -0.00098(12)
Cl1 0.0464(6) 0.0496(6) 0.0466(6) -0.0147(5) 0.0152(5) 0.0013(5)
Cl2 0.0480(6) 0.0375(5) 0.0546(7) -0.0024(5) -0.0052(5) 0.0158(5)
P1 0.0308(5) 0.0355(5) 0.0287(5) -0.0047(4) -0.0036(4) -0.0005(4)
N1 0.0409(19) 0.0328(17) 0.0262(17) 0.0048(13) -0.0015(14) 0.0015(15)
N3 0.044(2) 0.0316(17) 0.0303(17) -0.0025(14) 0.0041(15) -0.0049(15)
C1 0.055(3) 0.037(2) 0.043(3) 0.001(2) 0.001(2) -0.013(2)
C2 0.048(3) 0.035(2) 0.036(2) 0.0060(18) 0.0050(19) -0.0032(19)
C3 0.077(4) 0.052(3) 0.049(3) 0.018(3) 0.015(3) -0.011(3)
C4 0.102(5) 0.068(4) 0.040(3) 0.025(3) 0.015(3) 0.002(4)
C5 0.082(4) 0.069(4) 0.032(2) 0.014(3) -0.005(3) 0.006(3)
C6 0.047(3) 0.051(3) 0.026(2) 0.0021(19) -0.0035(18) 0.006(2)
C12 0.032(2) 0.058(3) 0.042(2) -0.016(2) -0.0064(19) 0.002(2)
C13 0.052(3) 0.048(3) 0.079(4) -0.001(3) -0.009(3) 0.008(3)
C14 0.062(4) 0.056(4) 0.119(6) -0.020(4) -0.036(4) 0.014(3)
C15 0.040(3) 0.104(6) 0.142(9) -0.025(6) -0.020(5) 0.016(4)
C16 0.056(4) 0.214(12) 0.100(7) -0.003(8) 0.023(5) 0.042(6)
C17 0.048(3) 0.173(9) 0.057(4) 0.013(5) 0.002(3) 0.028(5)
C18 0.037(2) 0.036(2) 0.033(2) -0.0059(17) -0.0031(17) -0.0029(18)
C19 0.039(3) 0.060(3) 0.046(3) -0.019(2) -0.005(2) -0.004(2)
C20 0.055(3) 0.070(4) 0.052(3) -0.027(3) -0.006(3) -0.014(3)
C21 0.063(3) 0.056(3) 0.041(3) -0.020(2) 0.002(2) -0.008(3)
C22 0.050(3) 0.063(3) 0.043(3) -0.015(2) 0.014(2) -0.012(3)
C23 0.040(2) 0.056(3) 0.041(3) -0.013(2) 0.003(2) -0.014(2)
N2 0.025(3) 0.038(3) 0.0253(19) -0.0102(19) 0.001(2) 0.008(3)
C7 0.039(3) 0.050(3) 0.024(2) -0.010(2) -0.0030(19) 0.013(2)
C8 0.040(5) 0.068(4) 0.025(3) -0.021(3) -0.001(3) 0.021(3)
C9 0.046(3) 0.110(6) 0.040(4) -0.023(4) -0.012(3) -0.011(3)
C10 0.036(5) 0.081(7) 0.047(3) -0.030(4) 0.002(3) -0.014(5)
C11 0.029(4) 0.052(5) 0.028(3) -0.016(3) 0.004(3) -0.010(3)
C24 0.049(4) 0.033(3) 0.035(3) -0.008(3) 0.003(3) -0.015(3)
C25 0.046(4) 0.038(4) 0.041(4) 0.011(3) 0.006(3) -0.001(3)
C26 0.056(5) 0.058(5) 0.052(5) 0.018(4) -0.021(4) -0.007(4)
C27 0.030(3) 0.033(3) 0.040(4) -0.004(3) 0.012(3) -0.004(3)
C28 0.043(5) 0.051(6) 0.061(6) 0.004(5) 0.020(5) -0.003(5)
N2' 0.025(3) 0.038(3) 0.0253(19) -0.0102(19) 0.001(2) 0.008(3)
C7' 0.039(3) 0.050(3) 0.024(2) -0.010(2) -0.0030(19) 0.013(2)
C8' 0.040(5) 0.068(4) 0.025(3) -0.021(3) -0.001(3) 0.021(3)
C9' 0.046(3) 0.110(6) 0.040(4) -0.023(4) -0.012(3) -0.011(3)
C10' 0.036(5) 0.081(7) 0.047(3) -0.030(4) 0.002(3) -0.014(5)
C11' 0.029(4) 0.052(5) 0.028(3) -0.016(3) 0.004(3) -0.010(3)
C24' 0.061(9) 0.039(7) 0.046(7) -0.004(6) 0.001(6) -0.010(6)
C25' 0.061(7) 0.042(6) 0.058(7) -0.008(5) 0.016(6) 0.000(5)
C26' 0.076(13) 0.096(15) 0.068(12) -0.010(11) -0.007(10) 0.013(12)
C27' 0.048(8) 0.041(7) 0.050(8) 0.002(6) -0.003(6) -0.005(6)
C28' 0.046(10) 0.053(10) 0.066(12) 0.014(9) 0.028(9) 0.000(9)

loop_
_atom_type_symbol
_atom_type_description
_atom_type_scat_dispersion_real
_atom_type_scat_dispersion_imag
_atom_type_scat_source
C C 0.0033 0.0016 'International Tables Vol C Tables 4.2.6.8 and 6.1.1.4'
H H 0.0000 0.0000 'International Tables Vol C Tables 4.2.6.8 and 6.1.1.4'
Cl Cl 0.1484 0.1585 'International Tables Vol C Tables 4.2.6.8 and 6.1.1.4'
N N 0.0061 0.0033 'International Tables Vol C Tables 4.2.6.8 and 6.1.1.4'
P P 0.1023 0.0942 'International Tables Vol C Tables 4.2.6.8 and 6.1.1.4'
Ru Ru -1.2594 0.8363 'International Tables Vol C Tables 4.2.6.8 and 6.1.1.4'

loop_
_geom_angle_atom_site_label_1
_geom_angle_atom_site_label_2
_geom_angle_atom_site_label_3
_geom_angle
N2 Ru1 N1 79.9(2)
N1 Ru1 N2' 79.0(4)
N2 Ru1 N3 79.9(2)
N1 Ru1 N3 159.34(14)
N2' Ru1 N3 80.3(4)
N2 Ru1 P1 163.3(2)
N1 Ru1 P1 84.14(11)
N2' Ru1 P1 162.4(4)
N3 Ru1 P1 116.35(9)
N2 Ru1 Cl2 90.64(18)
N1 Ru1 Cl2 84.12(11)
N2' Ru1 Cl2 80.7(3)
N3 Ru1 Cl2 91.87(9)
P1 Ru1 Cl2 92.56(4)
N2 Ru1 Cl1 83.48(18)
N1 Ru1 Cl1 91.29(11)
N2' Ru1 Cl1 93.4(3)
N3 Ru1 Cl1 90.64(9)
P1 Ru1 Cl1 92.08(4)
Cl2 Ru1 Cl1 173.11(5)
C12 P1 C18 101.5(2)
C12 P1 C1 104.0(2)
C18 P1 C1 101.3(2)
C12 P1 Ru1 119.96(15)
C18 P1 Ru1 127.30(15)
C1 P1 Ru1 98.69(16)
C2 N1 C6 119.7(4)
C2 N1 Ru1 124.2(3)
C6 N1 Ru1 115.9(3)
C27 N3 C24 111.7(4)
C25' N3 C27' 110.6(6)
C27 N3 C25 108.5(4)
C24 N3 C25 106.8(4)
C25' N3 C24' 104.5(5)
C27' N3 C24' 103.7(5)
C27 N3 Ru1 113.5(3)
C24 N3 Ru1 103.6(3)
C25' N3 Ru1 118.9(6)
C27' N3 Ru1 116.0(5)
C25 N3 Ru1 112.5(3)
C24' N3 Ru1 100.5(4)
C2 C1 P1 112.3(3)
C2 C1 H1A 109.1
P1 C1 H1A 109.1
C2 C1 H1B 109.1
P1 C1 H1B 109.1
H1A C1 H1B 107.9
N1 C2 C3 119.9(5)
N1 C2 C1 116.3(4)
C3 C2 C1 123.5(5)
C4 C3 C2 119.4(5)
C4 C3 H3 120.3
C2 C3 H3 120.3
C5 C4 C3 120.3(5)
C5 C4 H4 119.9
C3 C4 H4 119.9
C4 C5 C6 119.1(5)
C4 C5 H5 120.5
C6 C5 H5 120.5
N1 C6 C5 121.4(5)
N1 C6 C7' 115.8(7)
C5 C6 C7' 122.8(7)
N1 C6 C7 113.9(5)
C5 C6 C7 124.3(5)
C13 C12 C17 117.4(5)
C13 C12 P1 120.5(4)
C17 C12 P1 121.9(5)
C12 C13 C14 120.6(7)
C12 C13 H13 119.7
C14 C13 H13 119.7
C15 C14 C13 120.6(7)
C15 C14 H14 119.7
C13 C14 H14 119.7
C16 C15 C14 118.4(7)
C16 C15 H15 120.8
C14 C15 H15 120.8
C15 C16 C17 122.8(9)
C15 C16 H16 118.6
C17 C16 H16 118.6
C16 C17 C12 120.1(8)
C16 C17 H17 119.9
C12 C17 H17 119.9
C23 C18 C19 117.8(4)
C23 C18 P1 119.9(3)
C19 C18 P1 122.2(4)
C20 C19 C18 120.6(5)
C20 C19 H19 119.7
C18 C19 H19 119.7
C21 C20 C19 120.6(5)
C21 C20 H20 119.7
C19 C20 H20 119.7
C22 C21 C20 119.1(5)
C22 C21 H21 120.5
C20 C21 H21 120.5
C21 C22 C23 120.1(5)
C21 C22 H22 119.9
C23 C22 H22 119.9
C18 C23 C22 121.7(5)
C18 C23 H23 119.2
C22 C23 H23 119.2
C7 N2 C11 120.0
C7 N2 Ru1 118.1(4)
C11 N2 Ru1 120.4(4)
N2 C7 C8 120.0
N2 C7 C6 109.4(5)
C8 C7 C6 130.3(5)
C9 C8 C7 120.0
C9 C8 H8 120.0
C7 C8 H8 120.0
C8 C9 C10 120.0
C8 C9 H9 120.0
C10 C9 H9 120.0
C11 C10 C9 120.0
C11 C10 H10 120.0
C9 C10 H10 120.0
C10 C11 N2 120.0
C10 C11 C24 128.2(5)
N2 C11 C24 111.8(5)
N3 C24 C11 114.1(4)
N3 C24 H24A 108.7
C11 C24 H24A 108.7
N3 C24 H24B 108.7
C11 C24 H24B 108.7
H24A C24 H24B 107.6
C26 C25 N3 113.7(5)
C26 C25 H25A 108.8
N3 C25 H25A 108.8
C26 C25 H25B 108.8
N3 C25 H25B 108.8
H25A C25 H25B 107.7
C25 C26 H26A 109.5
C25 C26 H26B 109.5
H26A C26 H26B 109.5
C25 C26 H26C 109.5
H26A C26 H26C 109.5
H26B C26 H26C 109.5
N3 C27 C28 118.3(5)
N3 C27 H27A 107.7
C28 C27 H27A 107.7
N3 C27 H27B 107.7
C28 C27 H27B 107.7
H27A C27 H27B 107.1
C27 C28 H28A 109.5
C27 C28 H28B 109.5
H28A C28 H28B 109.5
C27 C28 H28C 109.5
H28A C28 H28C 109.5
H28B C28 H28C 109.5
C7' N2' C11' 120.0
C7' N2' Ru1 116.6(8)
C11' N2' Ru1 123.0(8)
N2' C7' C8' 120.0
N2' C7' C6 109.3(10)
C8' C7' C6 129.0(10)
C7' C8' C9' 120.0
C7' C8' H8' 120.0
C9' C8' H8' 120.0
C8' C9' C10' 120.0
C8' C9' H9' 120.0
C10' C9' H9' 120.0
C11' C10' C9' 120.0
C11' C10' H10' 120.0
C9' C10' H10' 120.0
C10' C11' N2' 120.0
C10' C11' C24' 131.7(9)
N2' C11' C24' 108.3(9)
C11' C24' N3 119.6(8)
C11' C24' H24C 107.4
N3 C24' H24C 107.4
C11' C24' H24D 107.4
N3 C24' H24D 107.4
H24C C24' H24D 106.9
N3 C25' C26' 113.9(8)
N3 C25' H25C 108.8
C26' C25' H25C 108.8
N3 C25' H25D 108.8
C26' C25' H25D 108.8
H25C C25' H25D 107.7
C25' C26' H26D 109.5
C25' C26' H26E 109.5
H26D C26' H26E 109.5
C25' C26' H26F 109.5
H26D C26' H26F 109.5
H26E C26' H26F 109.5
N3 C27' C28' 116.0(8)
N3 C27' H27C 108.3
C28' C27' H27C 108.3
N3 C27' H27D 108.3
C28' C27' H27D 108.3
H27C C27' H27D 107.4
C27' C28' H28D 109.5
C27' C28' H28E 109.5
H28D C28' H28E 109.5
C27' C28' H28F 109.5
H28D C28' H28F 109.5
H28E C28' H28F 109.5

loop_
_geom_bond_atom_site_label_1
_geom_bond_atom_site_label_2
_geom_bond_distance
Ru1 N2 1.946(5)
Ru1 N1 1.992(3)
Ru1 N2' 2.016(8)
Ru1 N3 2.262(3)
Ru1 P1 2.2821(11)
Ru1 Cl2 2.4088(12)
Ru1 Cl1 2.4196(12)
P1 C12 1.830(5)
P1 C18 1.836(4)
P1 C1 1.851(5)
N1 C2 1.351(6)
N1 C6 1.367(5)
N3 C27 1.451(5)
N3 C24 1.459(5)
N3 C25' 1.465(7)
N3 C27' 1.487(7)
N3 C25 1.537(6)
N3 C24' 1.564(7)
C1 C2 1.484(7)
C1 H1A 0.9700
C1 H1B 0.9700
C2 C3 1.398(6)
C3 C4 1.387(9)
C3 H3 0.9300
C4 C5 1.356(9)
C4 H4 0.9300
C5 C6 1.382(7)
C5 H5 0.9300
C6 C7' 1.473(8)
C6 C7 1.490(7)
C12 C13 1.365(8)
C12 C17 1.386(8)
C13 C14 1.412(8)
C13 H13 0.9300
C14 C15 1.355(12)
C14 H14 0.9300
C15 C16 1.331(13)
C15 H15 0.9300
C16 C17 1.377(10)
C16 H16 0.9300
C17 H17 0.9300
C18 C23 1.380(6)
C18 C19 1.392(6)
C19 C20 1.387(7)
C19 H19 0.9300
C20 C21 1.386(8)
C20 H20 0.9300
C21 C22 1.371(7)
C21 H21 0.9300
C22 C23 1.388(7)
C22 H22 0.9300
C23 H23 0.9300
N2 C7 1.3900
N2 C11 1.3900
C7 C8 1.3900
C8 C9 1.3900
C8 H8 0.9300
C9 C10 1.3900
C9 H9 0.9300
C10 C11 1.3900
C10 H10 0.9300
C11 C24 1.492(7)
C24 H24A 0.9700
C24 H24B 0.9700
C25 C26 1.520(7)
C25 H25A 0.9700
C25 H25B 0.9700
C26 H26A 0.9600
C26 H26B 0.9600
C26 H26C 0.9600
C27 C28 1.529(7)
C27 H27A 0.9700
C27 H27B 0.9700
C28 H28A 0.9600
C28 H28B 0.9600
C28 H28C 0.9600
N2' C7' 1.3900
N2' C11' 1.3900
C7' C8' 1.3900
C8' C9' 1.3900
C8' H8' 0.9300
C9' C10' 1.3900
C9' H9' 0.9300
C10' C11' 1.3900
C10' H10' 0.9300
C11' C24' 1.477(8)
C24' H24C 0.9700
C24' H24D 0.9700
C25' C26' 1.545(9)
C25' H25C 0.9700
C25' H25D 0.9700
C26' H26D 0.9600
C26' H26E 0.9600
C26' H26F 0.9600
C27' C28' 1.531(9)
C27' H27C 0.9700
C27' H27D 0.9700
C28' H28D 0.9600
C28' H28E 0.9600
C28' H28F 0.9600

loop_
_geom_hbond_atom_site_label_D
_geom_hbond_atom_site_label_H
_geom_hbond_atom_site_label_A
_geom_hbond_distance_DH
_geom_hbond_distance_HA
_geom_hbond_distance_DA
_geom_hbond_angle_DHA
_geom_hbond_site_symmetry_A
C27' H27D Cl2 0.97 2.83 3.518(11) 129.0 .
C24' H24D Cl2 0.97 2.70 3.669(11) 175.7 2_655
C28 H28C Cl2 0.96 2.77 3.730(13) 178.1 2_655
C27 H27B Cl2 0.97 2.65 3.132(6) 111.0 .
C25 H25A Cl1 0.97 2.75 3.447(7) 129.5 .
C24 H24B Cl2 0.97 2.58 3.475(6) 154.2 2_655
C23 H23 Cl2 0.93 2.65 3.421(5) 140.7 .
C27' H27D Cl2 0.97 2.83 3.518(11) 129.0 .
C24' H24D Cl2 0.97 2.70 3.669(11) 175.7 2_655
C28 H28C Cl2 0.96 2.77 3.730(13) 178.1 2_655
C27 H27B Cl2 0.97 2.65 3.132(6) 111.0 .
C25 H25A Cl1 0.97 2.75 3.447(7) 129.5 .
C24 H24B Cl2 0.97 2.58 3.475(6) 154.2 2_655
C23 H23 Cl2 0.93 2.65 3.421(5) 140.7 .

loop_
_geom_torsion_atom_site_label_1
_geom_torsion_atom_site_label_2
_geom_torsion_atom_site_label_3
_geom_torsion_atom_site_label_4
_geom_torsion
C12 P1 C1 C2 -102.5(4)
C18 P1 C1 C2 152.5(4)
Ru1 P1 C1 C2 21.5(4)
C6 N1 C2 C3 5.8(7)
Ru1 N1 C2 C3 180.0(4)
C6 N1 C2 C1 -167.7(4)
Ru1 N1 C2 C1 6.5(6)
P1 C1 C2 N1 -19.9(6)
P1 C1 C2 C3 166.9(5)
N1 C2 C3 C4 -2.9(9)
C1 C2 C3 C4 170.1(6)
C2 C3 C4 C5 -1.8(10)
C3 C4 C5 C6 3.5(10)
C2 N1 C6 C5 -4.1(7)
Ru1 N1 C6 C5 -178.8(4)
C2 N1 C6 C7' 177.6(7)
Ru1 N1 C6 C7' 2.9(8)
C2 N1 C6 C7 169.1(5)
Ru1 N1 C6 C7 -5.6(6)
C4 C5 C6 N1 -0.6(9)
C4 C5 C6 C7' 177.6(8)
C4 C5 C6 C7 -173.0(6)
C18 P1 C12 C13 -54.1(5)
C1 P1 C12 C13 -159.0(4)
Ru1 P1 C12 C13 92.2(4)
C18 P1 C12 C17 130.5(6)
C1 P1 C12 C17 25.7(6)
Ru1 P1 C12 C17 -83.2(6)
C17 C12 C13 C14 -2.9(9)
P1 C12 C13 C14 -178.4(4)
C12 C13 C14 C15 1.9(10)
C13 C14 C15 C16 -2.1(13)
C14 C15 C16 C17 3.6(16)
C15 C16 C17 C12 -4.7(17)
C13 C12 C17 C16 4.2(12)
P1 C12 C17 C16 179.7(8)
C12 P1 C18 C23 152.3(4)
C1 P1 C18 C23 -100.7(4)
Ru1 P1 C18 C23 9.5(5)
C12 P1 C18 C19 -29.8(5)
C1 P1 C18 C19 77.2(5)
Ru1 P1 C18 C19 -172.6(4)
C23 C18 C19 C20 -1.4(8)
P1 C18 C19 C20 -179.3(4)
C18 C19 C20 C21 2.2(9)
C19 C20 C21 C22 -0.4(10)
C20 C21 C22 C23 -2.1(9)
C19 C18 C23 C22 -1.2(8)
P1 C18 C23 C22 176.8(4)
C21 C22 C23 C18 2.9(9)
C11 N2 C7 C8 0.0
Ru1 N2 C7 C8 166.1(5)
C11 N2 C7 C6 175.1(6)
Ru1 N2 C7 C6 -18.8(3)
N1 C6 C7 N2 15.1(5)
C5 C6 C7 N2 -171.9(5)
C7' C6 C7 N2 -91(7)
N1 C6 C7 C8 -170.5(5)
C5 C6 C7 C8 2.5(9)
C7' C6 C7 C8 84(7)
N2 C7 C8 C9 0.0
C6 C7 C8 C9 -174.0(7)
C7 C8 C9 C10 0.0
C8 C9 C10 C11 0.0
C9 C10 C11 N2 0.0
C9 C10 C11 C24 179.78(9)
C7 N2 C11 C10 0.0
Ru1 N2 C11 C10 -165.8(5)
C7 N2 C11 C24 -179.81(8)
Ru1 N2 C11 C24 14.4(5)
C27 N3 C24 C11 -89.3(5)
C25' N3 C24 C11 149.1(8)
C27' N3 C24 C11 -120.3(8)
C25 N3 C24 C11 152.3(4)
C24' N3 C24 C11 -58.5(6)
Ru1 N3 C24 C11 33.3(4)
C10 C11 C24 N3 146.6(5)
N2 C11 C24 N3 -33.6(5)
C27 N3 C25 C26 52.2(7)
C24 N3 C25 C26 172.7(6)
C25' N3 C25 C26 176.7(11)
C27' N3 C25 C26 38.5(7)
C24' N3 C25 C26 133.1(8)
Ru1 N3 C25 C26 -74.3(6)
C24 N3 C27 C28 -62.3(8)
C25' N3 C27 C28 7.2(10)
C27' N3 C27 C28 78.7(11)
C25 N3 C27 C28 55.1(8)
C24' N3 C27 C28 -86.1(8)
Ru1 N3 C27 C28 -179.1(6)
C11' N2' C7' C8' 0.0
Ru1 N2' C7' C8' -172.9(9)
C11' N2' C7' C6 -166.3(12)
Ru1 N2' C7' C6 20.9(5)
N1 C6 C7' N2' -15.2(8)
C5 C6 C7' N2' 166.5(5)
C7 C6 C7' N2' 63(6)
N1 C6 C7' C8' -179.8(8)
C5 C6 C7' C8' 1.9(14)
C7 C6 C7' C8' -102(7)
N2' C7' C8' C9' 0.0
C6 C7' C8' C9' 163.2(14)
C7' C8' C9' C10' 0.0
C8' C9' C10' C11' 0.0
C9' C10' C11' N2' 0.0
C9' C10' C11' C24' -179.94(10)
C7' N2' C11' C10' 0.0
Ru1 N2' C11' C10' 172.4(10)
C7' N2' C11' C24' 179.95(8)
Ru1 N2' C11' C24' -7.7(10)
C10' C11' C24' N3 -151.9(9)
N2' C11' C24' N3 28.2(9)
C27 N3 C24' C11' -143.0(8)
C24 N3 C24' C11' 67.4(6)
C25' N3 C24' C11' 92.2(9)
C27' N3 C24' C11' -151.9(7)
C25 N3 C24' C11' 122.8(8)
Ru1 N3 C24' C11' -31.6(6)
C27 N3 C25' C26' 99.6(13)
C24 N3 C25' C26' -164.0(14)
C27' N3 C25' C26' 64.2(14)
C25 N3 C25' C26' 20.4(10)
C24' N3 C25' C26' 175.2(12)
Ru1 N3 C25' C26' -73.8(13)
C27 N3 C27' C28' -73.0(12)
C24 N3 C27' C28' -16.1(14)
C25' N3 C27' C28' 53.3(13)
C25 N3 C27' C28' 84.0(11)
C24' N3 C27' C28' -58.3(12)
Ru1 N3 C27' C28' -167.4(10)
